data_4034942
loop_
_publ_author_name
'Castanheiro, Thomas'
'Schoenfelder, Ang\`ele'
'Donnard, Morgan'
'Chataigner, Isabelle'
'Gulea, Mihaela'

_publ_section_title
;
 Synthesis of Sulfur-Containing Exo-Bicyclic Dienes and Their Diels-Alder
 Reactions To Access Thiacycle-Fused Polycyclic Systems.
;
_journal_issue 8
_journal_name_full 'The Journal of organic chemistry'
_journal_page_first 4505
_journal_page_last 4515
_journal_paper_doi 10.1021/acs.joc.8b00213
_journal_volume 83
_journal_year 2018
_chemical_formula_moiety 'C20 H20 O3 S'
_chemical_formula_sum 'C20 H20 O3 S'
_chemical_formula_weight 340.42
_space_group_crystal_system orthorhombic
_space_group_IT_number 61
_space_group_name_Hall '-P 2ac 2ab'
_space_group_name_H-M_alt 'P b c a'
_atom_sites_solution_hydrogens geom
_atom_sites_solution_primary direct
_atom_sites_solution_secondary difmap
_audit_creation_method SHELXL-2013
_cell_angle_alpha 90
_cell_angle_beta 90
_cell_angle_gamma 90
_cell_formula_units_Z 8
_cell_length_a 11.2915(5)
_cell_length_b 7.6426(2)
_cell_length_c 37.0847(16)
_cell_measurement_reflns_used 31980
_cell_measurement_temperature 173(2)
_cell_measurement_theta_max 27.485
_cell_measurement_theta_min 0.998
_cell_volume 3200.3(2)
_computing_cell_refinement 'Denzo (Otwinowski & Minor, 1997)'
_computing_data_collection 'Collect (Nonius B.V., 1998)'
_computing_data_reduction 'Denzo (Otwinowski & Minor, 1997)'
_computing_molecular_graphics 'Mercury (Macrae et al., 2008)'
_computing_publication_material 'SHELXL-2013 (Sheldrick, 2013)'
_computing_structure_refinement 'SHELXL-2013 (Sheldrick, 2013)'
_computing_structure_solution 'SHELXS-2013 (Sheldrick, 2013)'
_diffrn_ambient_temperature 173(2)
_diffrn_measured_fraction_theta_full 0.981
_diffrn_measured_fraction_theta_max 0.972
_diffrn_measurement_device_type KappaCCD
_diffrn_measurement_method 'phi and omega scans'
_diffrn_radiation_monochromator graphite
_diffrn_radiation_type MoK\a
_diffrn_radiation_wavelength 0.71073
_diffrn_reflns_av_R_equivalents 0.2270
_diffrn_reflns_av_unetI/netI 0.1730
_diffrn_reflns_Laue_measured_fraction_full 0.981
_diffrn_reflns_Laue_measured_fraction_max 0.972
_diffrn_reflns_limit_h_max 14
_diffrn_reflns_limit_h_min -14
_diffrn_reflns_limit_k_max 9
_diffrn_reflns_limit_k_min -9
_diffrn_reflns_limit_l_max 48
_diffrn_reflns_limit_l_min -48
_diffrn_reflns_number 21894
_diffrn_reflns_point_group_measured_fraction_full 0.981
_diffrn_reflns_point_group_measured_fraction_max 0.972
_diffrn_reflns_theta_full 25.242
_diffrn_reflns_theta_max 27.491
_diffrn_reflns_theta_min 2.112
_diffrn_source 'sealed tube'
_exptl_absorpt_coefficient_mu 0.218
_exptl_absorpt_correction_type none
_exptl_crystal_colour colorless
_exptl_crystal_density_diffrn 1.413
_exptl_crystal_description plate
_exptl_crystal_F_000 1440
_exptl_crystal_size_max 0.500
_exptl_crystal_size_mid 0.140
_exptl_crystal_size_min 0.040
_refine_diff_density_max 0.349
_refine_diff_density_min -0.519
_refine_diff_density_rms 0.094
_refine_ls_extinction_method none
_refine_ls_goodness_of_fit_ref 1.114
_refine_ls_hydrogen_treatment constr
_refine_ls_matrix_type full
_refine_ls_number_parameters 217
_refine_ls_number_reflns 3559
_refine_ls_number_restraints 0
_refine_ls_restrained_S_all 1.114
_refine_ls_R_factor_all 0.2057
_refine_ls_R_factor_gt 0.1116
_refine_ls_shift/su_max 0.000
_refine_ls_shift/su_mean 0.000
_refine_ls_structure_factor_coef Fsqd
_refine_ls_weighting_details 'w=1/[\s^2^(Fo^2^)+(0.0354P)^2^+12.1329P] where P=(Fo^2^+2Fc^2^)/3'
_refine_ls_weighting_scheme calc
_refine_ls_wR_factor_gt 0.1908
_refine_ls_wR_factor_ref 0.2266
_reflns_Friedel_coverage 0.000
_reflns_number_gt 1999
_reflns_number_total 3559
_reflns_threshold_expression 'I > 2\s(I)'
_cod_data_source_file jo8b00213_si_003.cif
_cod_data_source_block jsmg170915
_cod_database_code 4034942
_shelx_space_group_comment
;
The symmetry employed for this shelxl refinement is uniquely defined
by the following loop, which should always be used as a source of
symmetry information in preference to the above space-group names.
They are only intended as comments.
;
_shelx_estimated_absorpt_t_min 0.899
_shelx_estimated_absorpt_t_max 0.991
_shelxl_version_number 2013-4

loop_
_space_group_symop_operation_xyz
'x, y, z'
'-x+1/2, -y, z+1/2'
'x+1/2, -y+1/2, -z'
'-x, y+1/2, -z+1/2'
'-x, -y, -z'
'x-1/2, y, -z-1/2'
'-x-1/2, y-1/2, z'
'x, -y-1/2, z-1/2'

loop_
_atom_site_label
_atom_site_type_symbol
_atom_site_fract_x
_atom_site_fract_y
_atom_site_fract_z
_atom_site_U_iso_or_equiv
_atom_site_adp_type
_atom_site_occupancy
_atom_site_site_symmetry_order
_atom_site_calc_flag
_atom_site_refinement_flags_posn
_atom_site_refinement_flags_adp
C1 C -0.2052(5) 0.9245(7) 0.58017(17) 0.0284(13) Uani 1 1 d . .
C2 C -0.0816(5) 0.9803(7) 0.58926(14) 0.0220(12) Uani 1 1 d . .
H2 H -0.0693 1.1043 0.5815 0.026 Uiso 1 1 calc R U
C3 C -0.0793(5) 0.9701(6) 0.63055(15) 0.0207(12) Uani 1 1 d . .
H3 H -0.0966 1.0877 0.6411 0.025 Uiso 1 1 calc R U
C4 C -0.1790(5) 0.8444(7) 0.63913(16) 0.0261(13) Uani 1 1 d . .
C5 C 0.0140(5) 0.8599(7) 0.57105(14) 0.0223(12) Uani 1 1 d . .
H5 H 0.0884 0.9305 0.5696 0.027 Uiso 1 1 calc R U
C6 C -0.0166(5) 0.8071(7) 0.53265(14) 0.0263(13) Uani 1 1 d . .
H6A H -0.0867 0.7293 0.5329 0.032 Uiso 1 1 calc R U
H6B H -0.0369 0.9128 0.5185 0.032 Uiso 1 1 calc R U
C7 C 0.0856(5) 0.7139(8) 0.51497(16) 0.0345(15) Uani 1 1 d . .
H7A H 0.1471 0.8004 0.5083 0.041 Uiso 1 1 calc R U
H7B H 0.0577 0.6565 0.4926 0.041 Uiso 1 1 calc R U
C8 C 0.1399(5) 0.5763(8) 0.53995(16) 0.0329(14) Uani 1 1 d . .
H8A H 0.1530 0.4674 0.5260 0.040 Uiso 1 1 calc R U
H8B H 0.2182 0.6186 0.5483 0.040 Uiso 1 1 calc R U
C9 C 0.0639(5) 0.5341(7) 0.57277(16) 0.0270(13) Uani 1 1 d . .
H9 H -0.0143 0.4893 0.5641 0.032 Uiso 1 1 calc R U
C10 C 0.0426(4) 0.7000(6) 0.59420(15) 0.0204(12) Uani 1 1 d . .
C11 C 0.0546(4) 0.7173(6) 0.63010(15) 0.0196(11) Uani 1 1 d . .
C12 C 0.0719(5) 0.5683(6) 0.65567(16) 0.0290(14) Uani 1 1 d . .
H12A H 0.0180 0.5840 0.6765 0.035 Uiso 1 1 calc R U
H12B H 0.1541 0.5719 0.6649 0.035 Uiso 1 1 calc R U
C13 C 0.0495(5) 0.3905(7) 0.63915(16) 0.0309(15) Uani 1 1 d . .
H13A H -0.0358 0.3781 0.6336 0.037 Uiso 1 1 calc R U
H13B H 0.0712 0.2981 0.6567 0.037 Uiso 1 1 calc R U
C14 C 0.0407(4) 0.9021(6) 0.64459(13) 0.0171(11) Uani 1 1 d . .
H14 H 0.1020 0.9731 0.6317 0.021 Uiso 1 1 calc R U
C15 C 0.0648(5) 0.9309(6) 0.68484(14) 0.0193(12) Uani 1 1 d . .
C16 C 0.1748(5) 0.8818(7) 0.69843(15) 0.0245(13) Uani 1 1 d . .
H16 H 0.2302 0.8256 0.6830 0.029 Uiso 1 1 calc R U
C17 C 0.2048(5) 0.9138(7) 0.73421(16) 0.0298(14) Uani 1 1 d . .
H17 H 0.2792 0.8755 0.7432 0.036 Uiso 1 1 calc R U
C18 C 0.1272(5) 1.0007(7) 0.75667(16) 0.0331(14) Uani 1 1 d . .
H18 H 0.1481 1.0246 0.7810 0.040 Uiso 1 1 calc R U
C19 C 0.0188(5) 1.0525(8) 0.74329(17) 0.0341(15) Uani 1 1 d . .
H19 H -0.0349 1.1133 0.7585 0.041 Uiso 1 1 calc R U
C20 C -0.0130(5) 1.0170(7) 0.70783(15) 0.0267(13) Uani 1 1 d . .
H20 H -0.0887 1.0518 0.6992 0.032 Uiso 1 1 calc R U
O1 O -0.2537(3) 0.8300(5) 0.60912(11) 0.0316(10) Uani 1 1 d . .
O2 O -0.2645(4) 0.9470(6) 0.55361(11) 0.0400(11) Uani 1 1 d . .
O3 O -0.2031(3) 0.7646(5) 0.66587(12) 0.0363(10) Uani 1 1 d . .
S1 S 0.13487(14) 0.36300(19) 0.59843(5) 0.0350(4) Uani 1 1 d . .

loop_
_atom_site_aniso_label
_atom_site_aniso_U_11
_atom_site_aniso_U_22
_atom_site_aniso_U_33
_atom_site_aniso_U_23
_atom_site_aniso_U_13
_atom_site_aniso_U_12
C1 0.028(3) 0.028(3) 0.030(4) -0.007(3) 0.000(3) 0.007(3)
C2 0.026(3) 0.021(3) 0.018(3) 0.001(2) -0.002(2) -0.004(2)
C3 0.021(3) 0.016(3) 0.025(3) -0.005(2) 0.001(2) 0.001(2)
C4 0.020(3) 0.024(3) 0.034(4) -0.003(3) 0.000(2) 0.006(2)
C5 0.019(3) 0.025(3) 0.022(3) -0.001(2) 0.007(2) -0.001(2)
C6 0.031(3) 0.030(3) 0.017(3) 0.001(2) 0.005(2) -0.002(3)
C7 0.027(3) 0.048(4) 0.029(4) -0.009(3) 0.009(3) -0.009(3)
C8 0.021(3) 0.040(3) 0.038(4) -0.012(3) 0.004(3) -0.004(3)
C9 0.017(3) 0.030(3) 0.034(4) -0.009(3) 0.002(2) 0.002(3)
C10 0.020(3) 0.018(3) 0.024(3) -0.002(2) 0.003(2) -0.001(2)
C11 0.016(3) 0.020(3) 0.022(3) 0.000(2) -0.002(2) 0.000(2)
C12 0.031(3) 0.020(3) 0.037(4) 0.005(3) -0.005(3) 0.000(3)
C13 0.033(3) 0.019(3) 0.041(4) 0.004(3) -0.002(3) 0.001(3)
C14 0.018(3) 0.020(3) 0.013(3) 0.000(2) -0.001(2) -0.001(2)
C15 0.020(3) 0.016(3) 0.022(3) -0.002(2) 0.004(2) -0.004(2)
C16 0.022(3) 0.025(3) 0.027(3) -0.007(2) 0.002(2) -0.007(2)
C17 0.032(3) 0.030(3) 0.027(3) 0.003(3) -0.006(3) -0.005(3)
C18 0.042(4) 0.037(3) 0.020(3) -0.006(3) -0.007(3) -0.001(3)
C19 0.029(3) 0.041(4) 0.032(4) -0.009(3) 0.004(3) 0.002(3)
C20 0.029(3) 0.027(3) 0.024(3) -0.002(2) -0.004(3) 0.003(3)
O1 0.019(2) 0.041(2) 0.034(2) 0.004(2) -0.0028(18) -0.0056(18)
O2 0.027(2) 0.060(3) 0.033(3) -0.006(2) -0.007(2) 0.011(2)
O3 0.028(2) 0.045(2) 0.036(3) 0.014(2) 0.0039(19) -0.007(2)
S1 0.0335(9) 0.0244(7) 0.0470(10) -0.0086(7) -0.0055(8) 0.0083(7)

loop_
_atom_type_symbol
_atom_type_description
_atom_type_scat_dispersion_real
_atom_type_scat_dispersion_imag
_atom_type_scat_source
C C 0.0033 0.0016 'International Tables Vol C Tables 4.2.6.8 and 6.1.1.4'
H H 0.0000 0.0000 'International Tables Vol C Tables 4.2.6.8 and 6.1.1.4'
O O 0.0106 0.0060 'International Tables Vol C Tables 4.2.6.8 and 6.1.1.4'
S S 0.1246 0.1234 'International Tables Vol C Tables 4.2.6.8 and 6.1.1.4'

loop_
_geom_angle_atom_site_label_1
_geom_angle_atom_site_label_2
_geom_angle_atom_site_label_3
_geom_angle
O2 C1 O1 118.8(5)
O2 C1 C2 131.4(6)
O1 C1 C2 109.7(5)
C1 C2 C3 103.1(4)
C1 C2 C5 112.1(4)
C3 C2 C5 112.8(4)
C1 C2 H2 109.6
C3 C2 H2 109.6
C5 C2 H2 109.6
C4 C3 C2 103.3(4)
C4 C3 C14 111.7(4)
C2 C3 C14 111.7(4)
C4 C3 H3 110.0
C2 C3 H3 110.0
C14 C3 H3 110.0
O3 C4 O1 118.8(5)
O3 C4 C3 131.8(5)
O1 C4 C3 109.3(5)
C6 C5 C10 111.2(4)
C6 C5 C2 113.7(4)
C10 C5 C2 111.9(4)
C6 C5 H5 106.5
C10 C5 H5 106.5
C2 C5 H5 106.5
C7 C6 C5 111.1(5)
C7 C6 H6A 109.4
C5 C6 H6A 109.4
C7 C6 H6B 109.4
C5 C6 H6B 109.4
H6A C6 H6B 108.0
C6 C7 C8 111.6(5)
C6 C7 H7A 109.3
C8 C7 H7A 109.3
C6 C7 H7B 109.3
C8 C7 H7B 109.3
H7A C7 H7B 108.0
C9 C8 C7 113.8(5)
C9 C8 H8A 108.8
C7 C8 H8A 108.8
C9 C8 H8B 108.8
C7 C8 H8B 108.8
H8A C8 H8B 107.7
C10 C9 C8 109.3(4)
C10 C9 S1 113.6(4)
C8 C9 S1 108.9(4)
C10 C9 H9 108.3
C8 C9 H9 108.3
S1 C9 H9 108.3
C11 C10 C9 125.8(5)
C11 C10 C5 120.0(5)
C9 C10 C5 114.1(5)
C10 C11 C12 124.5(5)
C10 C11 C14 115.5(4)
C12 C11 C14 119.8(5)
C11 C12 C13 113.9(5)
C11 C12 H12A 108.8
C13 C12 H12A 108.8
C11 C12 H12B 108.8
C13 C12 H12B 108.8
H12A C12 H12B 107.7
C12 C13 S1 110.7(4)
C12 C13 H13A 109.5
S1 C13 H13A 109.5
C12 C13 H13B 109.5
S1 C13 H13B 109.5
H13A C13 H13B 108.1
C11 C14 C15 117.3(4)
C11 C14 C3 106.5(4)
C15 C14 C3 115.9(4)
C11 C14 H14 105.3
C15 C14 H14 105.3
C3 C14 H14 105.3
C20 C15 C16 118.0(5)
C20 C15 C14 123.5(5)
C16 C15 C14 118.2(5)
C17 C16 C15 121.0(5)
C17 C16 H16 119.5
C15 C16 H16 119.5
C18 C17 C16 120.4(6)
C18 C17 H17 119.8
C16 C17 H17 119.8
C19 C18 C17 119.0(6)
C19 C18 H18 120.5
C17 C18 H18 120.5
C18 C19 C20 120.9(5)
C18 C19 H19 119.5
C20 C19 H19 119.5
C19 C20 C15 120.6(5)
C19 C20 H20 119.7
C15 C20 H20 119.7
C4 O1 C1 109.4(4)
C13 S1 C9 96.9(3)

loop_
_geom_bond_atom_site_label_1
_geom_bond_atom_site_label_2
_geom_bond_distance
C1 O2 1.203(7)
C1 O1 1.405(7)
C1 C2 1.497(8)
C2 C3 1.534(7)
C2 C5 1.571(7)
C2 H2 1.0000
C3 C4 1.514(7)
C3 C14 1.542(7)
C3 H3 1.0000
C4 O3 1.195(6)
C4 O1 1.401(7)
C5 C6 1.520(7)
C5 C10 1.527(7)
C5 H5 1.0000
C6 C7 1.506(8)
C6 H6A 0.9900
C6 H6B 0.9900
C7 C8 1.530(8)
C7 H7A 0.9900
C7 H7B 0.9900
C8 C9 1.524(8)
C8 H8A 0.9900
C8 H8B 0.9900
C9 C10 1.516(7)
C9 S1 1.805(6)
C9 H9 1.0000
C10 C11 1.345(7)
C11 C12 1.494(7)
C11 C14 1.519(7)
C12 C13 1.512(7)
C12 H12A 0.9900
C12 H12B 0.9900
C13 S1 1.804(6)
C13 H13A 0.9900
C13 H13B 0.9900
C14 C15 1.533(7)
C14 H14 1.0000
C15 C20 1.390(7)
C15 C16 1.391(7)
C16 C17 1.391(7)
C16 H16 0.9500
C17 C18 1.380(8)
C17 H17 0.9500
C18 C19 1.379(8)
C18 H18 0.9500
C19 C20 1.390(8)
C19 H19 0.9500
C20 H20 0.9500

loop_
_geom_torsion_atom_site_label_1
_geom_torsion_atom_site_label_2
_geom_torsion_atom_site_label_3
_geom_torsion_atom_site_label_4
_geom_torsion
O2 C1 C2 C3 159.6(6)
O1 C1 C2 C3 -20.5(5)
O2 C1 C2 C5 -78.8(7)
O1 C1 C2 C5 101.1(5)
C1 C2 C3 C4 22.1(5)
C5 C2 C3 C4 -99.0(5)
C1 C2 C3 C14 142.2(4)
C5 C2 C3 C14 21.1(6)
C2 C3 C4 O3 164.1(6)
C14 C3 C4 O3 44.0(8)
C2 C3 C4 O1 -17.6(5)
C14 C3 C4 O1 -137.7(4)
C1 C2 C5 C6 40.0(6)
C3 C2 C5 C6 155.9(4)
C1 C2 C5 C10 -87.0(6)
C3 C2 C5 C10 28.8(6)
C10 C5 C6 C7 -60.7(6)
C2 C5 C6 C7 171.9(5)
C5 C6 C7 C8 45.5(6)
C6 C7 C8 C9 13.3(7)
C7 C8 C9 C10 -58.2(6)
C7 C8 C9 S1 177.1(4)
C8 C9 C10 C11 -132.7(6)
S1 C9 C10 C11 -10.9(7)
C8 C9 C10 C5 42.6(6)
S1 C9 C10 C5 164.5(4)
C6 C5 C10 C11 -170.2(5)
C2 C5 C10 C11 -41.8(7)
C6 C5 C10 C9 14.2(6)
C2 C5 C10 C9 142.5(5)
C9 C10 C11 C12 -10.5(9)
C5 C10 C11 C12 174.4(5)
C9 C10 C11 C14 173.7(5)
C5 C10 C11 C14 -1.4(7)
C10 C11 C12 C13 -12.2(8)
C14 C11 C12 C13 163.4(5)
C11 C12 C13 S1 52.9(6)
C10 C11 C14 C15 -174.6(5)
C12 C11 C14 C15 9.4(7)
C10 C11 C14 C3 53.7(6)
C12 C11 C14 C3 -122.3(5)
C4 C3 C14 C11 52.4(6)
C2 C3 C14 C11 -62.7(5)
C4 C3 C14 C15 -80.2(5)
C2 C3 C14 C15 164.8(4)
C11 C14 C15 C20 -129.2(5)
C3 C14 C15 C20 -1.9(7)
C11 C14 C15 C16 56.6(6)
C3 C14 C15 C16 -176.1(4)
C20 C15 C16 C17 1.6(8)
C14 C15 C16 C17 176.2(5)
C15 C16 C17 C18 -2.3(8)
C16 C17 C18 C19 1.2(9)
C17 C18 C19 C20 0.5(9)
C18 C19 C20 C15 -1.1(9)
C16 C15 C20 C19 0.0(8)
C14 C15 C20 C19 -174.2(5)
O3 C4 O1 C1 -176.2(5)
C3 C4 O1 C1 5.2(5)
O2 C1 O1 C4 -170.1(5)
C2 C1 O1 C4 10.0(6)
C12 C13 S1 C9 -64.1(4)
C10 C9 S1 C13 42.7(4)
C8 C9 S1 C13 164.8(4)
